data_4078536
loop_
_publ_author_name
'Muuronen, Mikko'
'Perea-Buceta, Jesus E.'
'Nieger, Martin'
'Patzschke, Michael'
'Helaja, Juho'

_publ_section_title
;
 Cationic Gold Catalysis with Pyridine-Tethered Au(III) NHC-Carbenes: An
 Experimental and DFT Computational Study
;
_journal_issue 11
_journal_name_full Organometallics
_journal_page_first 4320
_journal_paper_doi 10.1021/om3003027
_journal_volume 31
_journal_year 2012
_chemical_formula_moiety 'C21 H25 Au Cl3 N3 O, C2 H4 Cl2'
_chemical_formula_sum 'C23 H29 Au Cl5 N3 O'
_chemical_formula_weight 737.71
_chemical_name_systematic
; 
 ? 
;
_space_group_IT_number 14
_symmetry_cell_setting monoclinic
_symmetry_space_group_name_Hall '-P 2ybc'
_symmetry_space_group_name_H-M 'P 1 21/c 1'
_atom_sites_solution_hydrogens geom
_atom_sites_solution_primary direct
_atom_sites_solution_secondary difmap
_audit_creation_method SHELXL-97
_cell_angle_alpha 90.00
_cell_angle_beta 97.745(5)
_cell_angle_gamma 90.00
_cell_formula_units_Z 4
_cell_length_a 16.1402(16)
_cell_length_b 9.6784(7)
_cell_length_c 17.5118(5)
_cell_measurement_reflns_used 216
_cell_measurement_temperature 123(2)
_cell_measurement_theta_max 25.0
_cell_measurement_theta_min 1.0
_cell_volume 2710.6(3)
_computing_cell_refinement EVALCCD
_computing_data_collection Collect
_computing_data_reduction EVALCCD
_computing_molecular_graphics XP
_computing_publication_material 'SHELXL-97 (Sheldrick, 1997)'
_computing_structure_refinement 'SHELXL-97 (Sheldrick, 1997)'
_computing_structure_solution 'SHELXS-97 (Sheldrick, 1990)'
_diffrn_ambient_temperature 123(2)
_diffrn_measured_fraction_theta_full 0.998
_diffrn_measured_fraction_theta_max 0.998
_diffrn_measurement_device_type 'Bruker-Nonius KappaCCD'
_diffrn_measurement_method 'rotation in phi and omega, 2 deg.'
_diffrn_radiation_monochromator graphite
_diffrn_radiation_source 'fine-focus sealed tube'
_diffrn_radiation_type MoK\a
_diffrn_radiation_wavelength 0.71073
_diffrn_reflns_av_R_equivalents 0.0457
_diffrn_reflns_av_sigmaI/netI 0.0379
_diffrn_reflns_limit_h_max 20
_diffrn_reflns_limit_h_min -20
_diffrn_reflns_limit_k_max 12
_diffrn_reflns_limit_k_min -12
_diffrn_reflns_limit_l_max 22
_diffrn_reflns_limit_l_min -21
_diffrn_reflns_number 32271
_diffrn_reflns_theta_full 27.48
_diffrn_reflns_theta_max 27.48
_diffrn_reflns_theta_min 3.15
_exptl_absorpt_coefficient_mu 5.942
_exptl_absorpt_correction_T_max 0.6458
_exptl_absorpt_correction_T_min 0.3282
_exptl_absorpt_correction_type multi-scan
_exptl_absorpt_process_details 'SADABS (Sheldrick, 2008)'
_exptl_crystal_colour yellow
_exptl_crystal_density_diffrn 1.808
_exptl_crystal_density_meas ?
_exptl_crystal_density_method 'not measured'
_exptl_crystal_description plates
_exptl_crystal_F_000 1440
_exptl_crystal_size_max 0.24
_exptl_crystal_size_mid 0.16
_exptl_crystal_size_min 0.08
_refine_diff_density_max 1.208
_refine_diff_density_min -0.718
_refine_diff_density_rms 0.124
_refine_ls_extinction_method none
_refine_ls_goodness_of_fit_ref 1.064
_refine_ls_hydrogen_treatment constr
_refine_ls_matrix_type full
_refine_ls_number_parameters 304
_refine_ls_number_reflns 6199
_refine_ls_number_restraints 0
_refine_ls_restrained_S_all 1.064
_refine_ls_R_factor_all 0.0441
_refine_ls_R_factor_gt 0.0290
_refine_ls_shift/su_max 0.003
_refine_ls_shift/su_mean 0.000
_refine_ls_structure_factor_coef Fsqd
_refine_ls_weighting_details 'calc w=1/[\s^2^(Fo^2^)+(0.0190P)^2^+4.4473P] where P=(Fo^2^+2Fc^2^)/3'
_refine_ls_weighting_scheme calc
_refine_ls_wR_factor_gt 0.0526
_refine_ls_wR_factor_ref 0.0568
_reflns_number_gt 5090
_reflns_number_total 6199
_reflns_threshold_expression >2sigma(I)
_cod_data_source_file om3003027_si_001.cif
_cod_data_source_block mnhy023
_cod_depositor_comments
;
The following automatic conversions were performed:

'_exptl_crystal_density_meas' value 'none' was changed to '?' - the
value is perceived as not measured.

Automatic conversion script
Id: cif_fix_values 3008 2015-01-20 13:52:24Z robertas 
;
_cod_original_sg_symbol_H-M 'P 21/c'
_cod_database_code 4078536

loop_
_symmetry_equiv_pos_as_xyz
'x, y, z'
'-x, y+1/2, -z+1/2'
'-x, -y, -z'
'x, -y-1/2, z-1/2'

loop_
_atom_site_label
_atom_site_type_symbol
_atom_site_fract_x
_atom_site_fract_y
_atom_site_fract_z
_atom_site_U_iso_or_equiv
_atom_site_adp_type
_atom_site_occupancy
_atom_site_symmetry_multiplicity
_atom_site_calc_flag
_atom_site_refinement_flags
Au1 Au 0.843273(9) 0.668727(14) 0.314364(8) 0.01650(5) Uani 1 1 d .
Cl1 Cl 0.83774(6) 0.89590(10) 0.27242(6) 0.0265(2) Uani 1 1 d .
Cl2 Cl 0.72148(7) 0.62078(11) 0.23727(6) 0.0296(2) Uani 1 1 d .
Cl3 Cl 0.96592(6) 0.71096(11) 0.39171(6) 0.0293(2) Uani 1 1 d .
C1 C 0.8514(2) 0.4732(4) 0.3520(2) 0.0166(8) Uani 1 1 d .
N2 N 0.90188(19) 0.3764(3) 0.32866(17) 0.0181(7) Uani 1 1 d .
C3 C 0.8942(3) 0.2552(4) 0.3691(2) 0.0251(9) Uani 1 1 d .
H3 H 0.9229 0.1708 0.3636 0.030 Uiso 1 1 calc R
C4 C 0.8382(3) 0.2802(4) 0.4177(2) 0.0257(9) Uani 1 1 d .
H4 H 0.8203 0.2165 0.4533 0.031 Uiso 1 1 calc R
N5 N 0.81156(19) 0.4150(3) 0.40654(17) 0.0187(7) Uani 1 1 d .
C21 C 0.9562(2) 0.3941(4) 0.2681(2) 0.0236(9) Uani 1 1 d .
H21A H 0.9855 0.3061 0.2612 0.028 Uiso 1 1 calc R
H21B H 0.9990 0.4652 0.2847 0.028 Uiso 1 1 calc R
C22 C 0.9074(2) 0.4370(4) 0.1915(2) 0.0213(8) Uani 1 1 d .
N23 N 0.9357(2) 0.5534(3) 0.16185(19) 0.0269(8) Uani 1 1 d .
C24 C 0.8970(3) 0.5942(4) 0.0930(2) 0.0310(10) Uani 1 1 d .
H24 H 0.9175 0.6747 0.0707 0.037 Uiso 1 1 calc R
C25 C 0.8292(3) 0.5274(4) 0.0519(2) 0.0280(10) Uani 1 1 d .
C251 C 0.7880(3) 0.5805(5) -0.0249(2) 0.0390(12) Uani 1 1 d .
H25A H 0.8122 0.6702 -0.0356 0.059 Uiso 1 1 calc R
H25B H 0.7278 0.5910 -0.0236 0.059 Uiso 1 1 calc R
H25C H 0.7973 0.5148 -0.0654 0.059 Uiso 1 1 calc R
C26 C 0.8009(3) 0.4090(4) 0.0851(2) 0.0225(9) Uani 1 1 d .
O26 O 0.73611(18) 0.3362(3) 0.04508(15) 0.0297(6) Uani 1 1 d .
C261 C 0.6562(3) 0.3597(5) 0.0703(3) 0.0419(12) Uani 1 1 d .
H26A H 0.6614 0.3496 0.1265 0.063 Uiso 1 1 calc R
H26B H 0.6157 0.2922 0.0460 0.063 Uiso 1 1 calc R
H26C H 0.6369 0.4533 0.0558 0.063 Uiso 1 1 calc R
C27 C 0.8412(2) 0.3591(4) 0.1556(2) 0.0218(8) Uani 1 1 d .
C271 C 0.8139(3) 0.2249(4) 0.1881(2) 0.0284(9) Uani 1 1 d .
H27A H 0.8632 0.1716 0.2095 0.043 Uiso 1 1 calc R
H27B H 0.7812 0.1715 0.1470 0.043 Uiso 1 1 calc R
H27C H 0.7794 0.2443 0.2288 0.043 Uiso 1 1 calc R
C51 C 0.7516(2) 0.4843(4) 0.4484(2) 0.0188(8) Uani 1 1 d .
C52 C 0.7814(2) 0.5471(4) 0.5184(2) 0.0203(8) Uani 1 1 d .
C53 C 0.7237(2) 0.6173(4) 0.5559(2) 0.0213(8) Uani 1 1 d .
H53 H 0.7423 0.6617 0.6035 0.026 Uiso 1 1 calc R
C54 C 0.6396(2) 0.6246(4) 0.5257(2) 0.0224(8) Uani 1 1 d .
C55 C 0.6123(3) 0.5533(4) 0.4584(2) 0.0272(9) Uani 1 1 d .
H55 H 0.5545 0.5553 0.4386 0.033 Uiso 1 1 calc R
C56 C 0.6669(3) 0.4789(4) 0.4189(2) 0.0248(9) Uani 1 1 d .
C57 C 0.6341(3) 0.3900(5) 0.3501(3) 0.0389(12) Uani 1 1 d .
H57A H 0.6782 0.3773 0.3173 0.058 Uiso 1 1 calc R
H57B H 0.5859 0.4355 0.3204 0.058 Uiso 1 1 calc R
H57C H 0.6171 0.2997 0.3680 0.058 Uiso 1 1 calc R
C58 C 0.5792(3) 0.7087(5) 0.5651(3) 0.0339(11) Uani 1 1 d .
H58A H 0.5528 0.7787 0.5293 0.051 Uiso 1 1 calc R
H58B H 0.6094 0.7543 0.6105 0.051 Uiso 1 1 calc R
H58C H 0.5362 0.6479 0.5811 0.051 Uiso 1 1 calc R
C59 C 0.8723(2) 0.5368(5) 0.5522(2) 0.0278(9) Uani 1 1 d .
H59A H 0.8882 0.4393 0.5583 0.042 Uiso 1 1 calc R
H59B H 0.8807 0.5824 0.6026 0.042 Uiso 1 1 calc R
H59C H 0.9069 0.5820 0.5177 0.042 Uiso 1 1 calc R
Cl1D Cl 0.43376(9) 0.61337(15) 0.29020(8) 0.0538(4) Uani 1 1 d .
C1D C 0.3665(4) 0.4981(7) 0.2360(4) 0.0655(18) Uani 1 1 d .
H1D1 H 0.3342 0.4481 0.2715 0.079 Uiso 1 1 calc R
H1D2 H 0.3261 0.5524 0.2004 0.079 Uiso 1 1 calc R
C2D C 0.4046(4) 0.3982(7) 0.1916(4) 0.0644(17) Uani 1 1 d .
H2D1 H 0.3604 0.3370 0.1655 0.077 Uiso 1 1 calc R
H2D2 H 0.4430 0.3404 0.2271 0.077 Uiso 1 1 calc R
Cl2D Cl 0.46134(10) 0.46964(18) 0.12090(9) 0.0675(4) Uani 1 1 d .

loop_
_atom_site_aniso_label
_atom_site_aniso_U_11
_atom_site_aniso_U_22
_atom_site_aniso_U_33
_atom_site_aniso_U_23
_atom_site_aniso_U_13
_atom_site_aniso_U_12
Au1 0.01861(7) 0.01365(7) 0.01825(7) 0.00370(6) 0.00616(5) 0.00367(6)
Cl1 0.0354(6) 0.0156(5) 0.0299(5) 0.0079(4) 0.0092(4) 0.0052(4)
Cl2 0.0309(5) 0.0283(5) 0.0274(5) -0.0014(4) -0.0040(4) 0.0054(4)
Cl3 0.0203(5) 0.0266(5) 0.0401(6) 0.0087(4) 0.0011(4) -0.0029(4)
C1 0.0191(18) 0.0138(19) 0.0175(18) 0.0059(14) 0.0045(15) 0.0004(14)
N2 0.0193(16) 0.0152(15) 0.0210(16) 0.0022(12) 0.0066(13) 0.0045(12)
C3 0.036(2) 0.013(2) 0.027(2) 0.0049(16) 0.0068(18) 0.0071(17)
C4 0.041(2) 0.0148(19) 0.023(2) 0.0046(16) 0.0114(19) 0.0034(18)
N5 0.0227(17) 0.0133(16) 0.0214(16) 0.0024(13) 0.0073(14) 0.0025(13)
C21 0.023(2) 0.022(2) 0.029(2) 0.0028(17) 0.0165(18) 0.0033(16)
C22 0.025(2) 0.018(2) 0.024(2) 0.0005(16) 0.0124(17) 0.0057(16)
N23 0.036(2) 0.0171(18) 0.0299(19) 0.0028(14) 0.0133(16) 0.0003(15)
C24 0.042(3) 0.022(2) 0.032(2) 0.0066(18) 0.016(2) -0.0015(19)
C25 0.045(3) 0.020(2) 0.021(2) -0.0023(16) 0.0111(19) 0.0064(19)
C251 0.064(3) 0.027(3) 0.026(2) 0.0048(19) 0.006(2) 0.003(2)
C26 0.033(2) 0.020(2) 0.0173(19) -0.0055(15) 0.0107(17) 0.0039(17)
O26 0.0348(16) 0.0295(16) 0.0257(14) -0.0046(13) 0.0077(13) -0.0002(14)
C261 0.036(3) 0.051(3) 0.039(3) -0.003(2) 0.007(2) -0.002(2)
C27 0.029(2) 0.016(2) 0.0229(19) -0.0008(15) 0.0149(17) 0.0020(16)
C271 0.039(3) 0.021(2) 0.028(2) 0.0017(17) 0.0115(19) -0.0044(18)
C51 0.0214(19) 0.017(2) 0.0196(18) 0.0019(15) 0.0100(16) 0.0004(15)
C52 0.025(2) 0.016(2) 0.0209(19) 0.0045(15) 0.0057(17) 0.0004(15)
C53 0.024(2) 0.021(2) 0.0200(19) -0.0009(16) 0.0049(17) -0.0019(16)
C54 0.024(2) 0.024(2) 0.0215(19) -0.0014(16) 0.0100(17) -0.0008(16)
C55 0.023(2) 0.031(2) 0.028(2) -0.0048(18) 0.0054(18) -0.0037(17)
C56 0.028(2) 0.026(2) 0.021(2) -0.0037(17) 0.0065(17) -0.0046(17)
C57 0.033(3) 0.050(3) 0.034(2) -0.016(2) 0.005(2) -0.005(2)
C58 0.028(2) 0.040(3) 0.036(2) -0.010(2) 0.012(2) 0.0015(19)
C59 0.022(2) 0.033(3) 0.027(2) 0.0006(18) -0.0005(18) 0.0045(18)
Cl1D 0.0564(8) 0.0482(8) 0.0530(8) -0.0045(6) -0.0068(7) 0.0036(6)
C1D 0.048(3) 0.082(5) 0.071(4) -0.012(4) 0.020(3) -0.029(3)
C2D 0.067(4) 0.056(4) 0.077(4) -0.011(3) 0.034(3) -0.024(3)
Cl2D 0.0642(9) 0.0827(12) 0.0621(9) -0.0017(8) 0.0326(8) -0.0098(8)

loop_
_atom_type_symbol
_atom_type_description
_atom_type_scat_dispersion_real
_atom_type_scat_dispersion_imag
_atom_type_scat_source
C C 0.0033 0.0016 'International Tables Vol C Tables 4.2.6.8 and 6.1.1.4'
H H 0.0000 0.0000 'International Tables Vol C Tables 4.2.6.8 and 6.1.1.4'
N N 0.0061 0.0033 'International Tables Vol C Tables 4.2.6.8 and 6.1.1.4'
O O 0.0106 0.0060 'International Tables Vol C Tables 4.2.6.8 and 6.1.1.4'
Cl Cl 0.1484 0.1585 'International Tables Vol C Tables 4.2.6.8 and 6.1.1.4'
Au Au -2.0133 8.8022 'International Tables Vol C Tables 4.2.6.8 and 6.1.1.4'

loop_
_geom_angle_atom_site_label_1
_geom_angle_atom_site_label_2
_geom_angle_atom_site_label_3
_geom_angle
_geom_angle_site_symmetry_1
_geom_angle_site_symmetry_3
C1 Au1 Cl2 90.90(11) . .
C1 Au1 Cl3 87.75(10) . .
Cl2 Au1 Cl3 178.57(4) . .
C1 Au1 Cl1 178.37(11) . .
Cl2 Au1 Cl1 90.69(4) . .
Cl3 Au1 Cl1 90.66(4) . .
C1 Au1 H25A 101.8 . 4_576
Cl2 Au1 H25A 111.9 . 4_576
Cl3 Au1 H25A 68.9 . 4_576
Cl1 Au1 H25A 78.0 . 4_576
C1 Au1 N23 86.12(12) . .
Cl2 Au1 N23 84.44(7) . .
Cl3 Au1 N23 95.00(7) . .
Cl1 Au1 N23 93.69(6) . .
H25A Au1 N23 161.4 4_576 .
N2 C1 N5 107.0(3) . .
N2 C1 Au1 125.1(3) . .
N5 C1 Au1 127.8(3) . .
C1 N2 C3 109.6(3) . .
C1 N2 C21 125.6(3) . .
C3 N2 C21 124.7(3) . .
C4 C3 N2 106.6(3) . .
C4 C3 H3 126.7 . .
N2 C3 H3 126.7 . .
C3 C4 N5 107.7(3) . .
C3 C4 H4 126.1 . .
N5 C4 H4 126.1 . .
C1 N5 C4 109.0(3) . .
C1 N5 C51 125.4(3) . .
C4 N5 C51 125.5(3) . .
N2 C21 C22 112.3(3) . .
N2 C21 H21A 109.1 . .
C22 C21 H21A 109.1 . .
N2 C21 H21B 109.1 . .
C22 C21 H21B 109.1 . .
H21A C21 H21B 107.9 . .
N23 C22 C27 124.1(4) . .
N23 C22 C21 114.0(3) . .
C27 C22 C21 121.9(4) . .
C24 N23 C22 116.9(4) . .
C24 N23 Au1 114.0(3) . .
C22 N23 Au1 76.4(2) . .
N23 C24 C25 124.7(4) . .
N23 C24 H24 117.7 . .
C25 C24 H24 117.7 . .
C24 C25 C26 116.7(4) . .
C24 C25 C251 121.7(4) . .
C26 C25 C251 121.6(4) . .
C25 C251 H25A 109.5 . .
C25 C251 H25B 109.5 . .
H25A C251 H25B 109.5 . .
C25 C251 H25C 109.5 . .
H25A C251 H25C 109.5 . .
H25B C251 H25C 109.5 . .
O26 C26 C25 118.8(3) . .
O26 C26 C27 120.3(4) . .
C25 C26 C27 120.8(4) . .
C26 O26 C261 114.5(3) . .
O26 C261 H26A 109.5 . .
O26 C261 H26B 109.5 . .
H26A C261 H26B 109.5 . .
O26 C261 H26C 109.5 . .
H26A C261 H26C 109.5 . .
H26B C261 H26C 109.5 . .
C22 C27 C26 116.7(4) . .
C22 C27 C271 123.0(4) . .
C26 C27 C271 120.2(4) . .
C27 C271 H27A 109.5 . .
C27 C271 H27B 109.5 . .
H27A C271 H27B 109.5 . .
C27 C271 H27C 109.5 . .
H27A C271 H27C 109.5 . .
H27B C271 H27C 109.5 . .
C52 C51 C56 123.0(3) . .
C52 C51 N5 118.1(3) . .
C56 C51 N5 118.8(3) . .
C53 C52 C51 117.2(3) . .
C53 C52 C59 121.6(3) . .
C51 C52 C59 121.2(4) . .
C52 C53 C54 121.9(4) . .
C52 C53 H53 119.1 . .
C54 C53 H53 119.1 . .
C55 C54 C53 118.7(4) . .
C55 C54 C58 120.5(4) . .
C53 C54 C58 120.8(4) . .
C54 C55 C56 122.0(4) . .
C54 C55 H55 119.0 . .
C56 C55 H55 119.0 . .
C55 C56 C51 116.8(3) . .
C55 C56 C57 120.8(4) . .
C51 C56 C57 122.2(4) . .
C56 C57 H57A 109.5 . .
C56 C57 H57B 109.5 . .
H57A C57 H57B 109.5 . .
C56 C57 H57C 109.5 . .
H57A C57 H57C 109.5 . .
H57B C57 H57C 109.5 . .
C54 C58 H58A 109.5 . .
C54 C58 H58B 109.5 . .
H58A C58 H58B 109.5 . .
C54 C58 H58C 109.5 . .
H58A C58 H58C 109.5 . .
H58B C58 H58C 109.5 . .
C52 C59 H59A 109.5 . .
C52 C59 H59B 109.5 . .
H59A C59 H59B 109.5 . .
C52 C59 H59C 109.5 . .
H59A C59 H59C 109.5 . .
H59B C59 H59C 109.5 . .
C2D C1D Cl1D 116.5(4) . .
C2D C1D H1D1 108.2 . .
Cl1D C1D H1D1 108.2 . .
C2D C1D H1D2 108.2 . .
Cl1D C1D H1D2 108.2 . .
H1D1 C1D H1D2 107.3 . .
C1D C2D Cl2D 114.6(5) . .
C1D C2D H2D1 108.6 . .
Cl2D C2D H2D1 108.6 . .
C1D C2D H2D2 108.6 . .
Cl2D C2D H2D2 108.6 . .
H2D1 C2D H2D2 107.6 . .

loop_
_geom_bond_atom_site_label_1
_geom_bond_atom_site_label_2
_geom_bond_distance
_geom_bond_site_symmetry_2
Au1 C1 2.002(3) .
Au1 Cl2 2.2775(10) .
Au1 Cl3 2.2799(10) .
Au1 Cl1 2.3161(9) .
Au1 H25A 3.1534 4_576
Au1 N23 3.418(3) .
C1 N2 1.341(5) .
C1 N5 1.345(5) .
N2 C3 1.385(5) .
N2 C21 1.474(5) .
C3 C4 1.344(6) .
C3 H3 0.9500 .
C4 N5 1.380(5) .
C4 H4 0.9500 .
N5 C51 1.453(5) .
C21 C22 1.518(5) .
C21 H21A 0.9900 .
C21 H21B 0.9900 .
C22 N23 1.347(5) .
C22 C27 1.387(6) .
N23 C24 1.341(5) .
C24 C25 1.386(6) .
C24 H24 0.9500 .
C25 C26 1.389(6) .
C25 C251 1.508(6) .
C251 H25A 0.9800 .
C251 H25B 0.9800 .
C251 H25C 0.9800 .
C26 O26 1.372(5) .
C26 C27 1.403(5) .
O26 C261 1.437(5) .
C261 H26A 0.9800 .
C261 H26B 0.9800 .
C261 H26C 0.9800 .
C27 C271 1.507(5) .
C271 H27A 0.9800 .
C271 H27B 0.9800 .
C271 H27C 0.9800 .
C51 C52 1.394(5) .
C51 C56 1.396(5) .
C52 C53 1.387(5) .
C52 C59 1.510(5) .
C53 C54 1.391(5) .
C53 H53 0.9500 .
C54 C55 1.385(5) .
C54 C58 1.506(6) .
C55 C56 1.392(6) .
C55 H55 0.9500 .
C56 C57 1.518(6) .
C57 H57A 0.9800 .
C57 H57B 0.9800 .
C57 H57C 0.9800 .
C58 H58A 0.9800 .
C58 H58B 0.9800 .
C58 H58C 0.9800 .
C59 H59A 0.9800 .
C59 H59B 0.9800 .
C59 H59C 0.9800 .
Cl1D C1D 1.746(6) .
C1D C2D 1.430(8) .
C1D H1D1 0.9900 .
C1D H1D2 0.9900 .
C2D Cl2D 1.776(6) .
C2D H2D1 0.9900 .
C2D H2D2 0.9900 .

loop_
_geom_hbond_atom_site_label_D
_geom_hbond_atom_site_label_H
_geom_hbond_atom_site_label_A
_geom_hbond_distance_DH
_geom_hbond_distance_HA
_geom_hbond_distance_DA
_geom_hbond_angle_DHA
_geom_hbond_site_symmetry_A
C1D H1D1 Cl1 0.99 2.82 3.425(5) 119.8 2_645
C4 H4 O26 0.95 2.30 3.155(5) 149.9 4_566
C59 H59A Cl3 0.98 2.80 3.584(4) 136.9 3_766
C59 H59C Cl3 0.98 2.81 3.764(4) 164.7 .
C251 H25A Au1 0.98 3.15 3.910(4) 135.2 4_575

loop_
_geom_torsion_atom_site_label_1
_geom_torsion_atom_site_label_2
_geom_torsion_atom_site_label_3
_geom_torsion_atom_site_label_4
_geom_torsion
_geom_torsion_site_symmetry_1
Cl2 Au1 C1 N2 102.7(3) .
Cl3 Au1 C1 N2 -76.9(3) .
Cl1 Au1 C1 N2 -65(4) .
H25A Au1 C1 N2 -144.7 4_576
N23 Au1 C1 N2 18.3(3) .
Cl2 Au1 C1 N5 -80.4(3) .
Cl3 Au1 C1 N5 100.0(3) .
Cl1 Au1 C1 N5 112(4) .
H25A Au1 C1 N5 32.2 4_576
N23 Au1 C1 N5 -164.8(3) .
N5 C1 N2 C3 -0.2(4) .
Au1 C1 N2 C3 177.2(3) .
N5 C1 N2 C21 178.6(3) .
Au1 C1 N2 C21 -4.0(5) .
C1 N2 C3 C4 -0.1(4) .
C21 N2 C3 C4 -178.9(3) .
N2 C3 C4 N5 0.4(4) .
N2 C1 N5 C4 0.5(4) .
Au1 C1 N5 C4 -176.8(3) .
N2 C1 N5 C51 179.0(3) .
Au1 C1 N5 C51 1.7(5) .
C3 C4 N5 C1 -0.6(4) .
C3 C4 N5 C51 -179.1(3) .
C1 N2 C21 C22 -57.2(5) .
C3 N2 C21 C22 121.4(4) .
N2 C21 C22 N23 125.1(4) .
N2 C21 C22 C27 -56.6(5) .
C27 C22 N23 C24 -0.4(6) .
C21 C22 N23 C24 177.8(3) .
C27 C22 N23 Au1 109.9(4) .
C21 C22 N23 Au1 -71.9(3) .
C1 Au1 N23 C24 131.5(3) .
Cl2 Au1 N23 C24 40.2(3) .
Cl3 Au1 N23 C24 -141.1(3) .
Cl1 Au1 N23 C24 -50.1(3) .
H25A Au1 N23 C24 -112.4 4_576
C1 Au1 N23 C22 17.8(2) .
Cl2 Au1 N23 C22 -73.5(2) .
Cl3 Au1 N23 C22 105.2(2) .
Cl1 Au1 N23 C22 -163.8(2) .
H25A Au1 N23 C22 133.9 4_576
C22 N23 C24 C25 1.9(6) .
Au1 N23 C24 C25 -84.5(4) .
N23 C24 C25 C26 -0.8(6) .
N23 C24 C25 C251 179.2(4) .
C24 C25 C26 O26 -177.3(4) .
C251 C25 C26 O26 2.7(6) .
C24 C25 C26 C27 -1.7(6) .
C251 C25 C26 C27 178.3(4) .
C25 C26 O26 C261 -101.4(4) .
C27 C26 O26 C261 83.0(5) .
N23 C22 C27 C26 -1.9(6) .
C21 C22 C27 C26 180.0(3) .
N23 C22 C27 C271 176.5(4) .
C21 C22 C27 C271 -1.6(6) .
O26 C26 C27 C22 178.5(3) .
C25 C26 C27 C22 2.9(5) .
O26 C26 C27 C271 0.0(5) .
C25 C26 C27 C271 -175.5(4) .
C1 N5 C51 C52 -92.3(4) .
C4 N5 C51 C52 86.0(5) .
C1 N5 C51 C56 91.0(5) .
C4 N5 C51 C56 -90.7(5) .
C56 C51 C52 C53 -5.9(6) .
N5 C51 C52 C53 177.5(3) .
C56 C51 C52 C59 173.1(4) .
N5 C51 C52 C59 -3.4(5) .
C51 C52 C53 C54 0.4(6) .
C59 C52 C53 C54 -178.6(4) .
C52 C53 C54 C55 3.5(6) .
C52 C53 C54 C58 -176.2(4) .
C53 C54 C55 C56 -2.2(6) .
C58 C54 C55 C56 177.5(4) .
C54 C55 C56 C51 -2.8(6) .
C54 C55 C56 C57 173.7(4) .
C52 C51 C56 C55 7.1(6) .
N5 C51 C56 C55 -176.4(3) .
C52 C51 C56 C57 -169.4(4) .
N5 C51 C56 C57 7.2(6) .
Cl1D C1D C2D Cl2D -60.8(7) .
